data_4068722
loop_
_publ_author_name
'Esteruelas, Miguel A.'
'Fuertes, Sara'
'Oliv\'an, Montserrat'
'O\~nate, Enrique'

_publ_section_title
;
 Behavior of OsH2Cl2(PiPr3)2in Acetonitrile: The Importance of the Small
 Details
;
_journal_issue 5
_journal_name_full Organometallics
_journal_page_first 1582
_journal_paper_doi 10.1021/om801057z
_journal_volume 28
_journal_year 2009
_chemical_formula_sum 'C21 H40 F6 N2 Os P2'
_chemical_formula_weight 686.69
_chemical_name_systematic
; 
 ? 
;
_space_group_IT_number 56
_symmetry_cell_setting orthorhombic
_symmetry_space_group_name_Hall '-P 2ab 2ac'
_symmetry_space_group_name_H-M 'P c c n'
_atom_sites_solution_hydrogens geom
_atom_sites_solution_primary direct
_atom_sites_solution_secondary difmap
_audit_creation_method SHELXL-97
_cell_angle_alpha 90.00
_cell_angle_beta 90.00
_cell_angle_gamma 90.00
_cell_formula_units_Z 8
_cell_length_a 14.814(6)
_cell_length_b 28.694(12)
_cell_length_c 11.889(5)
_cell_measurement_reflns_used 942
_cell_measurement_temperature 100(2)
_cell_measurement_theta_max 27
_cell_measurement_theta_min 2
_cell_volume 5054(4)
_computing_cell_refinement 'SAINT+ v. 6.1 (Bruker AXS, 2000)'
_computing_data_collection 'SMART v. 5.625 (Bruker AXS, 2000)'
_computing_data_reduction 'SAINT+ v. 6.1 (Bruker AXS, 2000)'
_computing_molecular_graphics 'XP, SHELXTL v. 6.1 (Bruker, 2000)'
_computing_publication_material 'XCIF, SHELXTL v. 6.1 (Bruker, 2000)'
_computing_structure_refinement 'SHELXL-97 (Sheldrick, 1997)'
_computing_structure_solution 'SHELXS-97 (Sheldrick, 1990)'
_diffrn_ambient_temperature 100(2)
_diffrn_detector_area_resol_mean 8.26
_diffrn_measured_fraction_theta_full 1.000
_diffrn_measured_fraction_theta_max 0.955
_diffrn_measurement_device_type 'Bruker SMART APEX CCD system'
_diffrn_measurement_method '\w rotations with narrow frames'
_diffrn_radiation_monochromator graphite
_diffrn_radiation_source 'fine-focus sealed tube'
_diffrn_radiation_type MoK\a
_diffrn_radiation_wavelength 0.71073
_diffrn_reflns_av_R_equivalents 0.0744
_diffrn_reflns_av_sigmaI/netI 0.0410
_diffrn_reflns_limit_h_max 19
_diffrn_reflns_limit_h_min -20
_diffrn_reflns_limit_k_max 39
_diffrn_reflns_limit_k_min -38
_diffrn_reflns_limit_l_max 16
_diffrn_reflns_limit_l_min -15
_diffrn_reflns_number 60627
_diffrn_reflns_theta_full 27.50
_diffrn_reflns_theta_max 29.02
_diffrn_reflns_theta_min 1.55
_diffrn_standards_decay_% 'no decay'
_exptl_absorpt_coefficient_mu 5.230
_exptl_absorpt_correction_T_max 0.903
_exptl_absorpt_correction_T_min 0.684
_exptl_absorpt_correction_type multi-scan
_exptl_absorpt_process_details
;
Absorption correction performed with SADABS program. This is based on the
method of Blessing: Blessing, R. H., Acta Crystallogr., Sect. A 1995, 51, 33.

SADABS: Area-Detector Absorption Correction. Bruker-AXS 
within SAINT+ package, v. 6.1 (2000).
;
_exptl_crystal_colour colorless
_exptl_crystal_density_diffrn 1.805
_exptl_crystal_density_method 'not measured'
_exptl_crystal_description 'irreguar block'
_exptl_crystal_F_000 2720
_exptl_crystal_size_max 0.08
_exptl_crystal_size_mid 0.02
_exptl_crystal_size_min 0.02
_refine_diff_density_max 1.580
_refine_diff_density_min -2.378
_refine_diff_density_rms 0.159
_refine_ls_extinction_method none
_refine_ls_goodness_of_fit_ref 1.232
_refine_ls_hydrogen_treatment mixed
_refine_ls_matrix_type full
_refine_ls_number_parameters 312
_refine_ls_number_reflns 6428
_refine_ls_number_restraints 0
_refine_ls_restrained_S_all 1.232
_refine_ls_R_factor_all 0.0668
_refine_ls_R_factor_gt 0.0523
_refine_ls_shift/su_max 0.003
_refine_ls_shift/su_mean 0.000
_refine_ls_structure_factor_coef Fsqd
_refine_ls_weighting_details 'calc w=1/[\s^2^(Fo^2^)+(0.0273P)^2^+20.9736P] where P=(Fo^2^+2Fc^2^)/3'
_refine_ls_weighting_scheme calc
_refine_ls_wR_factor_gt 0.0887
_refine_ls_wR_factor_ref 0.0928
_reflns_number_gt 5401
_reflns_number_total 6428
_reflns_threshold_expression >2sigma(I)
_cod_data_source_file om801057z_si_002.cif
_cod_data_source_block mae239as
_cod_original_cell_volume 5053(4)
_cod_original_sg_symbol_H-M Pccn
_cod_database_code 4068722

loop_
_symmetry_equiv_pos_as_xyz
'x, y, z'
'-x+1/2, -y+1/2, z'
'-x, y+1/2, -z+1/2'
'x+1/2, -y, -z+1/2'
'-x, -y, -z'
'x-1/2, y-1/2, -z'
'x, -y-1/2, z-1/2'
'-x-1/2, y, z-1/2'

loop_
_atom_site_label
_atom_site_type_symbol
_atom_site_fract_x
_atom_site_fract_y
_atom_site_fract_z
_atom_site_U_iso_or_equiv
_atom_site_adp_type
_atom_site_occupancy
_atom_site_symmetry_multiplicity
_atom_site_calc_flag
_atom_site_refinement_flags
Os Os 0.085192(13) 0.625038(7) 0.266086(16) 0.01263(7) Uani 1 1 d .
H01 H 0.145(4) 0.651(2) 0.344(5) 0.015 Uiso 1 1 d .
P1 P -0.02911(9) 0.67643(5) 0.33452(11) 0.0121(3) Uani 1 1 d .
P2 P 0.60103(11) 0.57350(6) 0.29727(14) 0.0227(3) Uani 1 1 d .
F1 F 0.5964(3) 0.60540(15) 0.4063(3) 0.0386(10) Uani 1 1 d .
F2 F 0.6667(3) 0.60989(14) 0.2380(3) 0.0411(11) Uani 1 1 d .
F3 F 0.5156(3) 0.59969(16) 0.2462(3) 0.0417(11) Uani 1 1 d .
F4 F 0.5364(3) 0.53626(14) 0.3563(4) 0.0379(10) Uani 1 1 d .
F5 F 0.6868(2) 0.54665(14) 0.3477(3) 0.0313(9) Uani 1 1 d .
F6 F 0.6062(3) 0.54078(14) 0.1880(3) 0.0317(9) Uani 1 1 d .
N1 N -0.0216(3) 0.58430(16) 0.1973(4) 0.0158(9) Uani 1 1 d .
N2 N 0.0833(3) 0.58100(16) 0.4029(4) 0.0164(9) Uani 1 1 d .
C1 C 0.2239(4) 0.5987(2) 0.2391(5) 0.0174(11) Uani 1 1 d .
H1 H 0.249(4) 0.588(2) 0.306(5) 0.021 Uiso 1 1 d .
C2 C 0.1649(4) 0.5699(2) 0.1812(5) 0.0179(12) Uani 1 1 d .
H2 H 0.148(4) 0.541(2) 0.205(5) 0.022 Uiso 1 1 d .
C3 C 0.1496(4) 0.5721(2) 0.0549(5) 0.0214(13) Uani 1 1 d .
H3A H 0.0968 0.5525 0.0357 0.026 Uiso 1 1 calc R
H3B H 0.2029 0.5587 0.0164 0.026 Uiso 1 1 calc R
C4 C 0.1336(4) 0.6213(2) 0.0103(5) 0.0205(12) Uani 1 1 d .
H4A H 0.1919 0.6346 -0.0149 0.025 Uiso 1 1 calc R
H4B H 0.0932 0.6196 -0.0560 0.025 Uiso 1 1 calc R
C5 C 0.0917(4) 0.6538(2) 0.0973(5) 0.0164(11) Uani 1 1 d .
H5 H 0.031(4) 0.663(2) 0.079(5) 0.020 Uiso 1 1 d .
C6 C 0.1423(4) 0.6817(2) 0.1703(4) 0.0140(11) Uani 1 1 d .
H6 H 0.118(4) 0.712(2) 0.197(5) 0.017 Uiso 1 1 d .
C7 C 0.2445(4) 0.68218(19) 0.1738(5) 0.0187(11) Uani 1 1 d .
H7A H 0.2644 0.7004 0.2400 0.022 Uiso 1 1 calc R
H7B H 0.2675 0.6980 0.1056 0.022 Uiso 1 1 calc R
C8 C 0.2857(4) 0.63338(19) 0.1804(5) 0.0202(12) Uani 1 1 d .
H8A H 0.2985 0.6222 0.1033 0.024 Uiso 1 1 calc R
H8B H 0.3437 0.6350 0.2215 0.024 Uiso 1 1 calc R
C9 C -0.0788(4) 0.5619(2) 0.1651(5) 0.0179(11) Uani 1 1 d .
C10 C -0.1536(4) 0.5328(2) 0.1271(5) 0.0234(13) Uani 1 1 d .
H10A H -0.1404 0.5001 0.1439 0.035 Uiso 1 1 calc R
H10B H -0.1618 0.5366 0.0458 0.035 Uiso 1 1 calc R
H10C H -0.2090 0.5421 0.1662 0.035 Uiso 1 1 calc R
C11 C 0.0928(4) 0.55667(19) 0.4771(5) 0.0173(11) Uani 1 1 d .
C12 C 0.1030(4) 0.5259(2) 0.5733(6) 0.0255(14) Uani 1 1 d .
H12A H 0.0470 0.5257 0.6172 0.038 Uiso 1 1 calc R
H12B H 0.1528 0.5369 0.6206 0.038 Uiso 1 1 calc R
H12C H 0.1162 0.4942 0.5470 0.038 Uiso 1 1 calc R
C13 C -0.1341(4) 0.6480(2) 0.3832(5) 0.0155(11) Uani 1 1 d .
H13 H -0.1681 0.6398 0.3132 0.019 Uiso 1 1 calc R
C14 C -0.1219(4) 0.6020(2) 0.4463(5) 0.0196(12) Uani 1 1 d .
H14A H -0.0906 0.6078 0.5176 0.029 Uiso 1 1 calc R
H14B H -0.0861 0.5805 0.4003 0.029 Uiso 1 1 calc R
H14C H -0.1811 0.5881 0.4615 0.029 Uiso 1 1 calc R
C15 C -0.1976(4) 0.6788(2) 0.4509(5) 0.0213(12) Uani 1 1 d .
H15A H -0.2567 0.6636 0.4570 0.032 Uiso 1 1 calc R
H15B H -0.2045 0.7089 0.4131 0.032 Uiso 1 1 calc R
H15C H -0.1727 0.6836 0.5264 0.032 Uiso 1 1 calc R
C16 C 0.0093(4) 0.7139(2) 0.4512(5) 0.0163(11) Uani 1 1 d .
H16 H -0.0418 0.7350 0.4722 0.020 Uiso 1 1 calc R
C17 C 0.0329(4) 0.6848(2) 0.5535(5) 0.0183(12) Uani 1 1 d .
H17A H 0.0783 0.6615 0.5329 0.027 Uiso 1 1 calc R
H17B H -0.0215 0.6690 0.5811 0.027 Uiso 1 1 calc R
H17C H 0.0570 0.7050 0.6127 0.027 Uiso 1 1 calc R
C18 C 0.0897(4) 0.7444(2) 0.4171(5) 0.0228(12) Uani 1 1 d .
H18A H 0.1047 0.7657 0.4788 0.034 Uiso 1 1 calc R
H18B H 0.0739 0.7625 0.3500 0.034 Uiso 1 1 calc R
H18C H 0.1418 0.7246 0.4006 0.034 Uiso 1 1 calc R
C19 C -0.0705(4) 0.7192(2) 0.2275(5) 0.0170(11) Uani 1 1 d .
H19 H -0.0171 0.7275 0.1801 0.020 Uiso 1 1 calc R
C20 C -0.1392(4) 0.6969(2) 0.1480(5) 0.0205(12) Uani 1 1 d .
H20A H -0.1966 0.6927 0.1876 0.031 Uiso 1 1 calc R
H20B H -0.1165 0.6666 0.1228 0.031 Uiso 1 1 calc R
H20C H -0.1484 0.7172 0.0827 0.031 Uiso 1 1 calc R
C21 C -0.1085(4) 0.7657(2) 0.2720(5) 0.0243(13) Uani 1 1 d .
H21A H -0.1256 0.7856 0.2084 0.036 Uiso 1 1 calc R
H21B H -0.0623 0.7815 0.3170 0.036 Uiso 1 1 calc R
H21C H -0.1616 0.7596 0.3188 0.036 Uiso 1 1 calc R

loop_
_atom_site_aniso_label
_atom_site_aniso_U_11
_atom_site_aniso_U_22
_atom_site_aniso_U_33
_atom_site_aniso_U_23
_atom_site_aniso_U_13
_atom_site_aniso_U_12
Os 0.01132(10) 0.01320(10) 0.01338(10) -0.00100(8) 0.00087(8) -0.00023(8)
P1 0.0103(6) 0.0137(6) 0.0125(6) -0.0009(5) -0.0002(5) 0.0005(5)
P2 0.0212(8) 0.0223(8) 0.0245(8) 0.0022(6) -0.0002(6) 0.0005(6)
F1 0.045(3) 0.038(2) 0.033(2) -0.0075(18) 0.0007(19) 0.005(2)
F2 0.049(3) 0.032(2) 0.042(3) 0.0084(18) 0.010(2) -0.013(2)
F3 0.040(2) 0.039(3) 0.046(3) 0.0049(19) -0.009(2) 0.017(2)
F4 0.034(2) 0.036(2) 0.043(2) 0.0078(19) 0.0078(19) -0.0086(19)
F5 0.023(2) 0.038(2) 0.033(2) -0.0004(17) -0.0091(16) 0.0046(17)
F6 0.034(2) 0.036(2) 0.025(2) -0.0018(17) -0.0052(16) -0.0009(17)
N1 0.016(2) 0.014(2) 0.017(2) -0.0022(18) 0.0045(19) 0.0039(19)
N2 0.015(2) 0.014(2) 0.021(2) -0.0026(18) 0.002(2) -0.0009(19)
C1 0.014(3) 0.020(3) 0.018(3) -0.002(2) 0.001(2) 0.005(2)
C2 0.015(3) 0.012(3) 0.027(3) -0.004(2) 0.002(2) 0.000(2)
C3 0.020(3) 0.019(3) 0.025(3) -0.006(2) 0.007(2) 0.000(2)
C4 0.020(3) 0.027(3) 0.015(3) -0.006(2) 0.000(2) -0.002(3)
C5 0.014(3) 0.023(3) 0.012(3) 0.003(2) 0.007(2) -0.001(2)
C6 0.010(3) 0.018(3) 0.014(3) 0.003(2) 0.002(2) 0.001(2)
C7 0.012(3) 0.018(3) 0.025(3) -0.001(2) 0.003(2) 0.000(2)
C8 0.015(3) 0.016(3) 0.030(3) -0.002(2) -0.002(2) -0.002(2)
C9 0.017(3) 0.020(3) 0.016(3) -0.004(2) 0.004(2) -0.001(2)
C10 0.020(3) 0.025(3) 0.026(3) -0.008(3) -0.001(2) -0.012(3)
C11 0.013(3) 0.014(3) 0.025(3) -0.003(2) -0.001(2) -0.003(2)
C12 0.022(3) 0.019(3) 0.035(4) 0.010(3) -0.003(3) -0.001(2)
C13 0.011(3) 0.021(3) 0.014(3) 0.001(2) 0.003(2) 0.000(2)
C14 0.016(3) 0.023(3) 0.020(3) 0.002(2) 0.005(2) -0.003(2)
C15 0.012(3) 0.023(3) 0.029(3) 0.004(2) 0.004(2) 0.003(2)
C16 0.014(3) 0.019(3) 0.016(3) -0.006(2) -0.001(2) 0.002(2)
C17 0.017(3) 0.023(3) 0.015(3) -0.007(2) -0.002(2) 0.004(2)
C18 0.024(3) 0.015(3) 0.029(3) -0.008(2) -0.004(3) 0.000(3)
C19 0.009(3) 0.020(3) 0.021(3) 0.007(2) 0.000(2) 0.002(2)
C20 0.013(3) 0.025(3) 0.023(3) 0.007(2) -0.005(2) 0.000(2)
C21 0.022(3) 0.026(3) 0.025(3) 0.006(3) 0.000(2) 0.009(2)

loop_
_atom_type_symbol
_atom_type_description
_atom_type_scat_dispersion_real
_atom_type_scat_dispersion_imag
_atom_type_scat_source
C C 0.0033 0.0016 'International Tables Vol C Tables 4.2.6.8 and 6.1.1.4'
H H 0.0000 0.0000 'International Tables Vol C Tables 4.2.6.8 and 6.1.1.4'
N N 0.0061 0.0033 'International Tables Vol C Tables 4.2.6.8 and 6.1.1.4'
F F 0.0171 0.0103 'International Tables Vol C Tables 4.2.6.8 and 6.1.1.4'
P P 0.1023 0.0942 'International Tables Vol C Tables 4.2.6.8 and 6.1.1.4'
Os Os -1.2165 7.6030 'International Tables Vol C Tables 4.2.6.8 and 6.1.1.4'

loop_
_geom_angle_atom_site_label_1
_geom_angle_atom_site_label_2
_geom_angle_atom_site_label_3
_geom_angle
N2 Os N1 87.52(18)
N2 Os C6 152.2(2)
N1 Os C6 120.11(19)
N2 Os C5 164.4(2)
N1 Os C5 83.5(2)
C6 Os C5 37.7(2)
N2 Os C1 85.2(2)
N1 Os C1 116.49(19)
C6 Os C1 79.5(2)
C5 Os C1 87.4(2)
N2 Os C2 85.9(2)
N1 Os C2 80.1(2)
C6 Os C2 95.1(2)
C5 Os C2 80.0(2)
C1 Os C2 36.5(2)
N2 Os P1 95.77(14)
N1 Os P1 86.75(13)
C6 Os P1 89.54(15)
C5 Os P1 96.43(16)
C1 Os P1 156.75(15)
C2 Os P1 166.72(16)
N2 Os H01 79(2)
N1 Os H01 163(2)
C6 Os H01 74(2)
C5 Os H01 111(2)
C1 Os H01 73(2)
C2 Os H01 109(2)
P1 Os H01 85(2)
C16 P1 C13 106.3(3)
C16 P1 C19 103.3(3)
C13 P1 C19 103.1(2)
C16 P1 Os 113.44(19)
C13 P1 Os 115.50(19)
C19 P1 Os 113.96(19)
F1 P2 F2 90.6(2)
F1 P2 F3 90.3(2)
F2 P2 F3 90.4(3)
F1 P2 F4 90.1(2)
F2 P2 F4 179.0(3)
F3 P2 F4 90.4(2)
F1 P2 F5 90.3(2)
F2 P2 F5 89.8(2)
F3 P2 F5 179.4(3)
F4 P2 F5 89.4(2)
F1 P2 F6 179.3(3)
F2 P2 F6 89.8(2)
F3 P2 F6 90.3(2)
F4 P2 F6 89.6(2)
F5 P2 F6 89.1(2)
C9 N1 Os 177.1(5)
C11 N2 Os 172.1(5)
C2 C1 C8 122.8(5)
C2 C1 Os 72.0(3)
C8 C1 Os 113.6(4)
C2 C1 H1 119(4)
C8 C1 H1 111(4)
Os C1 H1 111(4)
C1 C2 C3 124.0(5)
C1 C2 Os 71.6(3)
C3 C2 Os 109.9(4)
C1 C2 H2 124(4)
C3 C2 H2 108(4)
Os C2 H2 110(4)
C2 C3 C4 113.9(5)
C2 C3 H3A 108.8
C4 C3 H3A 108.8
C2 C3 H3B 108.8
C4 C3 H3B 108.8
H3A C3 H3B 107.7
C5 C4 C3 113.1(5)
C5 C4 H4A 109.0
C3 C4 H4A 109.0
C5 C4 H4B 109.0
C3 C4 H4B 109.0
H4A C4 H4B 107.8
C6 C5 C4 123.7(5)
C6 C5 Os 70.7(3)
C4 C5 Os 114.4(4)
C6 C5 H5 119(4)
C4 C5 H5 113(4)
Os C5 H5 106(4)
C5 C6 C7 123.9(5)
C5 C6 Os 71.6(3)
C7 C6 Os 112.5(4)
C5 C6 H6 121(4)
C7 C6 H6 110(4)
Os C6 H6 110(4)
C6 C7 C8 113.1(5)
C6 C7 H7A 109.0
C8 C7 H7A 109.0
C6 C7 H7B 109.0
C8 C7 H7B 109.0
H7A C7 H7B 107.8
C1 C8 C7 112.5(5)
C1 C8 H8A 109.1
C7 C8 H8A 109.1
C1 C8 H8B 109.1
C7 C8 H8B 109.1
H8A C8 H8B 107.8
N1 C9 C10 178.2(6)
C9 C10 H10A 109.5
C9 C10 H10B 109.5
H10A C10 H10B 109.5
C9 C10 H10C 109.5
H10A C10 H10C 109.5
H10B C10 H10C 109.5
N2 C11 C12 178.8(7)
C11 C12 H12A 109.5
C11 C12 H12B 109.5
H12A C12 H12B 109.5
C11 C12 H12C 109.5
H12A C12 H12C 109.5
H12B C12 H12C 109.5
C15 C13 C14 108.4(4)
C15 C13 P1 115.5(4)
C14 C13 P1 115.8(4)
C15 C13 H13 105.4
C14 C13 H13 105.4
P1 C13 H13 105.4
C13 C14 H14A 109.5
C13 C14 H14B 109.5
H14A C14 H14B 109.5
C13 C14 H14C 109.5
H14A C14 H14C 109.5
H14B C14 H14C 109.5
C13 C15 H15A 109.5
C13 C15 H15B 109.5
H15A C15 H15B 109.5
C13 C15 H15C 109.5
H15A C15 H15C 109.5
H15B C15 H15C 109.5
C17 C16 C18 110.4(5)
C17 C16 P1 110.6(4)
C18 C16 P1 111.9(4)
C17 C16 H16 107.9
C18 C16 H16 107.9
P1 C16 H16 107.9
C16 C17 H17A 109.5
C16 C17 H17B 109.5
H17A C17 H17B 109.5
C16 C17 H17C 109.5
H17A C17 H17C 109.5
H17B C17 H17C 109.5
C16 C18 H18A 109.5
C16 C18 H18B 109.5
H18A C18 H18B 109.5
C16 C18 H18C 109.5
H18A C18 H18C 109.5
H18B C18 H18C 109.5
C20 C19 C21 109.4(5)
C20 C19 P1 111.3(4)
C21 C19 P1 117.0(4)
C20 C19 H19 106.1
C21 C19 H19 106.1
P1 C19 H19 106.1
C19 C20 H20A 109.5
C19 C20 H20B 109.5
H20A C20 H20B 109.5
C19 C20 H20C 109.5
H20A C20 H20C 109.5
H20B C20 H20C 109.5
C19 C21 H21A 109.5
C19 C21 H21B 109.5
H21A C21 H21B 109.5
C19 C21 H21C 109.5
H21A C21 H21C 109.5
H21B C21 H21C 109.5

loop_
_geom_bond_atom_site_label_1
_geom_bond_atom_site_label_2
_geom_bond_distance
Os N2 2.060(5)
Os N1 2.130(5)
Os C6 2.159(5)
Os C5 2.171(5)
Os C1 2.213(6)
Os C2 2.218(6)
Os P1 2.3883(15)
Os H01 1.47(6)
P1 C16 1.846(6)
P1 C13 1.850(6)
P1 C19 1.872(6)
P2 F1 1.589(4)
P2 F2 1.591(4)
P2 F3 1.592(4)
P2 F4 1.597(4)
P2 F5 1.603(4)
P2 F6 1.604(4)
N1 C9 1.130(7)
N2 C11 1.134(7)
C1 C2 1.386(8)
C1 C8 1.522(8)
C1 H1 0.93(6)
C2 C3 1.520(8)
C2 H2 0.90(6)
C3 C4 1.526(8)
C3 H3A 0.9900
C3 H3B 0.9900
C4 C5 1.525(8)
C4 H4A 0.9900
C4 H4B 0.9900
C5 C6 1.398(8)
C5 H5 0.97(6)
C6 C7 1.515(7)
C6 H6 0.98(6)
C7 C8 1.530(7)
C7 H7A 0.9900
C7 H7B 0.9900
C8 H8A 0.9900
C8 H8B 0.9900
C9 C10 1.460(8)
C10 H10A 0.9800
C10 H10B 0.9800
C10 H10C 0.9800
C11 C12 1.453(8)
C12 H12A 0.9800
C12 H12B 0.9800
C12 H12C 0.9800
C13 C15 1.520(8)
C13 C14 1.530(8)
C13 H13 1.0000
C14 H14A 0.9800
C14 H14B 0.9800
C14 H14C 0.9800
C15 H15A 0.9800
C15 H15B 0.9800
C15 H15C 0.9800
C16 C17 1.517(8)
C16 C18 1.533(8)
C16 H16 1.0000
C17 H17A 0.9800
C17 H17B 0.9800
C17 H17C 0.9800
C18 H18A 0.9800
C18 H18B 0.9800
C18 H18C 0.9800
C19 C20 1.529(8)
C19 C21 1.540(8)
C19 H19 1.0000
C20 H20A 0.9800
C20 H20B 0.9800
C20 H20C 0.9800
C21 H21A 0.9800
C21 H21B 0.9800
C21 H21C 0.9800

loop_
_geom_torsion_atom_site_label_1
_geom_torsion_atom_site_label_2
_geom_torsion_atom_site_label_3
_geom_torsion_atom_site_label_4
_geom_torsion
N2 Os P1 C16 72.7(2)
N1 Os P1 C16 159.9(2)
C6 Os P1 C16 -79.9(3)
C5 Os P1 C16 -117.1(3)
C1 Os P1 C16 -18.7(5)
C2 Os P1 C16 169.3(7)
N2 Os P1 C13 -50.4(2)
N1 Os P1 C13 36.8(2)
C6 Os P1 C13 157.0(2)
C5 Os P1 C13 119.8(3)
C1 Os P1 C13 -141.8(4)
C2 Os P1 C13 46.2(7)
N2 Os P1 C19 -169.5(2)
N1 Os P1 C19 -82.3(2)
C6 Os P1 C19 37.8(2)
C5 Os P1 C19 0.7(3)
C1 Os P1 C19 99.1(4)
C2 Os P1 C19 -72.9(7)
N2 Os N1 C9 16(9)
C6 Os N1 C9 -168(9)
C5 Os N1 C9 -177(100)
C1 Os N1 C9 99(9)
C2 Os N1 C9 102(9)
P1 Os N1 C9 -80(9)
N1 Os N2 C11 134(3)
C6 Os N2 C11 -39(4)
C5 Os N2 C11 80(3)
C1 Os N2 C11 18(3)
C2 Os N2 C11 54(3)
P1 Os N2 C11 -139(3)
N2 Os C1 C2 89.5(4)
N1 Os C1 C2 4.7(4)
C6 Os C1 C2 -113.8(4)
C5 Os C1 C2 -76.7(4)
P1 Os C1 C2 -176.9(3)
N2 Os C1 C8 -151.9(4)
N1 Os C1 C8 123.3(4)
C6 Os C1 C8 4.8(4)
C5 Os C1 C8 41.9(4)
C2 Os C1 C8 118.6(6)
P1 Os C1 C8 -58.3(6)
C8 C1 C2 C3 -5.0(9)
Os C1 C2 C3 102.0(5)
C8 C1 C2 Os -107.0(5)
N2 Os C2 C1 -87.5(4)
N1 Os C2 C1 -175.7(4)
C6 Os C2 C1 64.6(4)
C5 Os C2 C1 99.2(4)
P1 Os C2 C1 174.7(5)
N2 Os C2 C3 152.0(4)
N1 Os C2 C3 63.8(4)
C6 Os C2 C3 -55.9(4)
C5 Os C2 C3 -21.2(4)
C1 Os C2 C3 -120.5(6)
P1 Os C2 C3 54.3(9)
C1 C2 C3 C4 -47.9(8)
Os C2 C3 C4 32.8(6)
C2 C3 C4 C5 -27.8(7)
C3 C4 C5 C6 91.1(7)
C3 C4 C5 Os 8.8(6)
N2 Os C5 C6 -138.0(7)
N1 Os C5 C6 166.8(3)
C1 Os C5 C6 -76.1(3)
C2 Os C5 C6 -112.1(4)
P1 Os C5 C6 80.8(3)
N2 Os C5 C4 -18.9(10)
N1 Os C5 C4 -74.1(4)
C6 Os C5 C4 119.1(6)
C1 Os C5 C4 42.9(4)
C2 Os C5 C4 7.0(4)
P1 Os C5 C4 -160.1(4)
C4 C5 C6 C7 -1.8(9)
Os C5 C6 C7 105.3(5)
C4 C5 C6 Os -107.0(5)
N2 Os C6 C5 157.3(4)
N1 Os C6 C5 -15.2(4)
C1 Os C6 C5 99.5(4)
C2 Os C6 C5 66.4(4)
P1 Os C6 C5 -101.2(3)
N2 Os C6 C7 37.4(7)
N1 Os C6 C7 -135.0(4)
C5 Os C6 C7 -119.8(6)
C1 Os C6 C7 -20.4(4)
C2 Os C6 C7 -53.5(4)
P1 Os C6 C7 139.0(4)
C5 C6 C7 C8 -49.2(8)
Os C6 C7 C8 33.2(6)
C2 C1 C8 C7 94.6(7)
Os C1 C8 C7 11.5(6)
C6 C7 C8 C1 -28.9(7)
Os N1 C9 C10 17(28)
Os N2 C11 C12 153(30)
C16 P1 C13 C15 39.7(5)
C19 P1 C13 C15 -68.6(5)
Os P1 C13 C15 166.5(3)
C16 P1 C13 C14 -88.4(4)
C19 P1 C13 C14 163.3(4)
Os P1 C13 C14 38.4(5)
C13 P1 C16 C17 63.6(4)
C19 P1 C16 C17 171.7(4)
Os P1 C16 C17 -64.4(4)
C13 P1 C16 C18 -172.9(4)
C19 P1 C16 C18 -64.7(4)
Os P1 C16 C18 59.1(4)
C16 P1 C19 C20 -156.3(4)
C13 P1 C19 C20 -45.8(5)
Os P1 C19 C20 80.2(4)
C16 P1 C19 C21 -29.5(5)
C13 P1 C19 C21 81.0(5)
Os P1 C19 C21 -153.0(4)
